data_1518657
loop_
_publ_author_name
'Pawar, Amit B.'
'Chang, Sukbok'

_publ_section_title
;
 Cobalt-Catalyzed C-H Cyanation of (Hetero)arenes and 6-Arylpurines with
 N-Cyanosuccinimide as a New Cyanating Agent.
;
_journal_issue 3
_journal_name_full 'Organic letters'
_journal_page_first 660
_journal_page_last 663
_journal_paper_doi 10.1021/ol503680d
_journal_volume 17
_journal_year 2015
_chemical_formula_moiety 'C14 H11 N5'
_chemical_formula_sum 'C14 H11 N5'
_chemical_formula_weight 249.28
_chemical_name_systematic
; 
 ? 
;
_space_group_IT_number 2
_symmetry_cell_setting triclinic
_symmetry_space_group_name_Hall '-P 1'
_symmetry_space_group_name_H-M 'P -1'
_atom_sites_solution_hydrogens geom
_atom_sites_solution_primary direct
_atom_sites_solution_secondary difmap
_audit_creation_method SHELXL-97
_cell_angle_alpha 109.198(2)
_cell_angle_beta 107.554(2)
_cell_angle_gamma 92.006(2)
_cell_formula_units_Z 2
_cell_length_a 7.9667(3)
_cell_length_b 8.6666(4)
_cell_length_c 9.6847(4)
_cell_measurement_reflns_used 30635
_cell_measurement_temperature 120(2)
_cell_measurement_theta_max 34.95
_cell_measurement_theta_min 2.71
_cell_volume 595.36(4)
_computing_cell_refinement 'Bruker SMART'
_computing_data_collection 'Bruker SMART'
_computing_data_reduction 'Bruker SAINT'
_computing_molecular_graphics 'Bruker SHELXTL'
_computing_publication_material 'Bruker SHELXTL'
_computing_structure_refinement 'SHELXL-97 (Sheldrick, 2008)'
_computing_structure_solution 'SHELXS-97 (Sheldrick, 2008)'
_diffrn_ambient_temperature 120(2)
_diffrn_measured_fraction_theta_full 0.999
_diffrn_measured_fraction_theta_max 0.971
_diffrn_measurement_device_type 'Photon 100 CMOS detector'
_diffrn_measurement_method 'phi and omega scans'
_diffrn_radiation_monochromator graphite
_diffrn_radiation_source 'fine-focus sealed tube'
_diffrn_radiation_type MoK\a
_diffrn_radiation_wavelength 0.71073
_diffrn_reflns_av_R_equivalents 0.0546
_diffrn_reflns_av_sigmaI/netI 0.0516
_diffrn_reflns_limit_h_max 12
_diffrn_reflns_limit_h_min -12
_diffrn_reflns_limit_k_max 13
_diffrn_reflns_limit_k_min -13
_diffrn_reflns_limit_l_max 15
_diffrn_reflns_limit_l_min -15
_diffrn_reflns_number 30635
_diffrn_reflns_theta_full 25.00
_diffrn_reflns_theta_max 34.95
_diffrn_reflns_theta_min 2.71
_exptl_absorpt_coefficient_mu 0.089
_exptl_absorpt_correction_T_max 0.9867
_exptl_absorpt_correction_T_min 0.9652
_exptl_absorpt_correction_type multi-scan
_exptl_absorpt_process_details SADABS
_exptl_crystal_colour White
_exptl_crystal_density_diffrn 1.391
_exptl_crystal_density_meas ?
_exptl_crystal_density_method 'not measured'
_exptl_crystal_description Platy
_exptl_crystal_F_000 260
_exptl_crystal_size_max 0.40
_exptl_crystal_size_mid 0.34
_exptl_crystal_size_min 0.15
_refine_diff_density_max 0.455
_refine_diff_density_min -0.280
_refine_diff_density_rms 0.076
_refine_ls_extinction_method none
_refine_ls_goodness_of_fit_ref 1.045
_refine_ls_hydrogen_treatment constr
_refine_ls_matrix_type full
_refine_ls_number_parameters 172
_refine_ls_number_reflns 5059
_refine_ls_number_restraints 0
_refine_ls_restrained_S_all 1.045
_refine_ls_R_factor_all 0.1012
_refine_ls_R_factor_gt 0.0557
_refine_ls_shift/su_max 0.000
_refine_ls_shift/su_mean 0.000
_refine_ls_structure_factor_coef Fsqd
_refine_ls_weighting_details 'calc w=1/[\s^2^(Fo^2^)+(0.0747P)^2^+0.0707P] where P=(Fo^2^+2Fc^2^)/3'
_refine_ls_weighting_scheme calc
_refine_ls_wR_factor_gt 0.1267
_refine_ls_wR_factor_ref 0.1462
_reflns_number_gt 3356
_reflns_number_total 5059
_reflns_threshold_expression >2sigma(I)
_cod_data_source_file ol503680d_si_004.cif
_cod_data_source_block n0177b-1
_cod_depositor_comments
;
The following automatic conversions were performed:

'_symmetry_cell_setting' value 'Triclinic' changed to 'triclinic'
according to
/usr/data/users/saulius/crontab/automatic-downloads/rss-feeds/ACS/lib/dictionaries/cif_core.dic
dictionary named 'cif_core.dic' version 2.4.2 from 2011-04-26.

'_exptl_crystal_density_meas' value 'not measured' was changed to '?'
- the value is perceived as not measured.

Automatic conversion script
Id: cif_fix_values 3008 2015-01-20 13:52:24Z robertas 

 Adding full bibliography for 1518655--1518657.cif.
;
_cod_original_sg_symbol_H-M P-1
_cod_database_code 1518657

loop_
_symmetry_equiv_pos_as_xyz
'x, y, z'
'-x, -y, -z'

loop_
_atom_site_label
_atom_site_type_symbol
_atom_site_fract_x
_atom_site_fract_y
_atom_site_fract_z
_atom_site_U_iso_or_equiv
_atom_site_adp_type
_atom_site_occupancy
_atom_site_symmetry_multiplicity
_atom_site_calc_flag
_atom_site_refinement_flags
N3 N 0.54011(12) 0.62874(11) 0.91417(10) 0.02204(19) Uani 1 1 d .
N2 N 0.70344(12) 0.46205(11) 0.76303(10) 0.02168(19) Uani 1 1 d .
N4 N 0.21448(12) 0.35631(12) 0.56553(11) 0.0247(2) Uani 1 1 d .
N5 N 0.22143(12) 0.55654(11) 0.78700(10) 0.02245(19) Uani 1 1 d .
N1 N 0.95760(14) 0.17332(14) 0.78784(12) 0.0343(2) Uani 1 1 d .
C7 C 0.57188(13) 0.23946(12) 0.51523(11) 0.0190(2) Uani 1 1 d .
C10 C 0.39475(13) 0.54288(13) 0.79728(11) 0.01864(19) Uani 1 1 d .
C9 C 0.38967(13) 0.41748(12) 0.65977(11) 0.0190(2) Uani 1 1 d .
C2 C 0.71093(14) 0.14367(13) 0.53228(12) 0.0203(2) Uani 1 1 d .
C1 C 0.84485(14) 0.16731(14) 0.67912(13) 0.0239(2) Uani 1 1 d .
C11 C 0.68810(14) 0.58156(13) 0.88669(12) 0.0229(2) Uani 1 1 d .
H11A H 0.7969 0.6402 0.9648 0.027 Uiso 1 1 calc R
C8 C 0.55385(13) 0.37575(12) 0.64761(11) 0.01845(19) Uani 1 1 d .
C12 C 0.12228(14) 0.44295(14) 0.64669(13) 0.0255(2) Uani 1 1 d .
H12A H -0.0042 0.4277 0.6104 0.031 Uiso 1 1 calc R
C3 C 0.72120(16) 0.01368(14) 0.40495(13) 0.0264(2) Uani 1 1 d .
H3A H 0.8153 -0.0502 0.4178 0.032 Uiso 1 1 calc R
C6 C 0.44670(15) 0.20016(14) 0.36827(12) 0.0247(2) Uani 1 1 d .
H6A H 0.3515 0.2627 0.3540 0.030 Uiso 1 1 calc R
C13 C 0.15396(15) 0.66781(15) 0.90131(13) 0.0272(2) Uani 1 1 d .
H13A H 0.2522 0.7165 1.0014 0.033 Uiso 1 1 calc R
H13B H 0.0610 0.6037 0.9175 0.033 Uiso 1 1 calc R
C5 C 0.45842(17) 0.07148(15) 0.24247(13) 0.0290(2) Uani 1 1 d .
H5A H 0.3720 0.0475 0.1431 0.035 Uiso 1 1 calc R
C4 C 0.59505(17) -0.02245(15) 0.26037(13) 0.0297(3) Uani 1 1 d .
H4A H 0.6020 -0.1111 0.1739 0.036 Uiso 1 1 calc R
C14 C 0.07694(18) 0.80464(16) 0.85145(15) 0.0351(3) Uani 1 1 d .
H14A H 0.0333 0.8760 0.9310 0.053 Uiso 1 1 calc R
H14B H -0.0219 0.7571 0.7534 0.053 Uiso 1 1 calc R
H14C H 0.1692 0.8699 0.8375 0.053 Uiso 1 1 calc R

loop_
_atom_site_aniso_label
_atom_site_aniso_U_11
_atom_site_aniso_U_22
_atom_site_aniso_U_33
_atom_site_aniso_U_23
_atom_site_aniso_U_13
_atom_site_aniso_U_12
N3 0.0215(4) 0.0219(4) 0.0195(4) 0.0031(3) 0.0068(3) 0.0045(3)
N2 0.0187(4) 0.0207(4) 0.0205(4) 0.0017(3) 0.0055(3) 0.0038(3)
N4 0.0183(4) 0.0232(5) 0.0264(5) 0.0048(4) 0.0034(3) 0.0026(3)
N5 0.0186(4) 0.0240(5) 0.0258(4) 0.0076(4) 0.0099(3) 0.0066(3)
N1 0.0303(5) 0.0363(6) 0.0303(5) 0.0066(4) 0.0071(4) 0.0115(4)
C7 0.0204(5) 0.0168(5) 0.0187(4) 0.0035(4) 0.0081(4) 0.0013(4)
C10 0.0176(4) 0.0189(5) 0.0207(4) 0.0071(4) 0.0078(4) 0.0050(3)
C9 0.0181(4) 0.0170(4) 0.0190(4) 0.0040(4) 0.0051(3) 0.0026(3)
C2 0.0212(5) 0.0182(5) 0.0210(4) 0.0042(4) 0.0094(4) 0.0025(4)
C1 0.0233(5) 0.0219(5) 0.0262(5) 0.0047(4) 0.0117(4) 0.0066(4)
C11 0.0193(5) 0.0219(5) 0.0211(5) 0.0016(4) 0.0047(4) 0.0033(4)
C8 0.0188(4) 0.0171(4) 0.0182(4) 0.0045(4) 0.0062(3) 0.0034(3)
C12 0.0184(5) 0.0252(5) 0.0304(5) 0.0085(4) 0.0059(4) 0.0031(4)
C3 0.0307(6) 0.0210(5) 0.0282(5) 0.0040(4) 0.0158(4) 0.0061(4)
C6 0.0266(5) 0.0238(5) 0.0206(5) 0.0058(4) 0.0058(4) 0.0035(4)
C13 0.0267(5) 0.0308(6) 0.0302(6) 0.0105(5) 0.0174(5) 0.0123(5)
C5 0.0353(6) 0.0270(6) 0.0185(5) 0.0032(4) 0.0064(4) -0.0008(5)
C4 0.0407(7) 0.0219(5) 0.0239(5) 0.0001(4) 0.0163(5) 0.0014(5)
C14 0.0388(7) 0.0312(6) 0.0354(6) 0.0093(5) 0.0142(5) 0.0153(5)

loop_
_atom_type_symbol
_atom_type_description
_atom_type_scat_dispersion_real
_atom_type_scat_dispersion_imag
_atom_type_scat_source
C C 0.0033 0.0016 'International Tables Vol C Tables 4.2.6.8 and 6.1.1.4'
H H 0.0000 0.0000 'International Tables Vol C Tables 4.2.6.8 and 6.1.1.4'
N N 0.0061 0.0033 'International Tables Vol C Tables 4.2.6.8 and 6.1.1.4'

loop_
_geom_angle_atom_site_label_1
_geom_angle_atom_site_label_2
_geom_angle_atom_site_label_3
_geom_angle
C10 N3 C11 111.60(9)
C11 N2 C8 118.51(9)
C12 N4 C9 103.48(9)
C12 N5 C10 105.45(9)
C12 N5 C13 126.60(9)
C10 N5 C13 127.95(9)
C6 C7 C2 117.88(9)
C6 C7 C8 119.83(9)
C2 C7 C8 122.27(9)
N3 C10 N5 127.46(9)
N3 C10 C9 126.42(9)
N5 C10 C9 106.12(9)
N4 C9 C8 133.66(9)
N4 C9 C10 109.96(9)
C8 C9 C10 116.32(9)
C3 C2 C7 120.55(10)
C3 C2 C1 116.03(9)
C7 C2 C1 123.37(9)
N1 C1 C2 173.31(12)
N3 C11 N2 128.49(10)
N2 C8 C9 118.60(9)
N2 C8 C7 118.10(9)
C9 C8 C7 123.30(9)
N4 C12 N5 115.00(10)
C4 C3 C2 120.30(10)
C5 C6 C7 121.18(10)
N5 C13 C14 112.16(10)
C4 C5 C6 120.57(10)
C3 C4 C5 119.53(10)

loop_
_geom_bond_atom_site_label_1
_geom_bond_atom_site_label_2
_geom_bond_distance
N3 C10 1.3309(13)
N3 C11 1.3340(14)
N2 C11 1.3429(13)
N2 C8 1.3466(13)
N4 C12 1.3114(14)
N4 C9 1.3869(13)
N5 C12 1.3631(15)
N5 C10 1.3663(13)
N5 C13 1.4620(13)
N1 C1 1.1438(15)
C7 C6 1.3919(14)
C7 C2 1.4099(14)
C7 C8 1.4788(14)
C10 C9 1.4031(14)
C9 C8 1.3977(14)
C2 C3 1.3965(14)
C2 C1 1.4423(15)
C3 C4 1.3818(17)
C6 C5 1.3853(15)
C13 C14 1.5048(17)
C5 C4 1.3851(18)

loop_
_geom_torsion_atom_site_label_1
_geom_torsion_atom_site_label_2
_geom_torsion_atom_site_label_3
_geom_torsion_atom_site_label_4
_geom_torsion
C11 N3 C10 N5 178.95(10)
C11 N3 C10 C9 -0.07(16)
C12 N5 C10 N3 -179.80(11)
C13 N5 C10 N3 -0.15(18)
C12 N5 C10 C9 -0.62(11)
C13 N5 C10 C9 179.04(10)
C12 N4 C9 C8 176.61(12)
C12 N4 C9 C10 -0.38(12)
N3 C10 C9 N4 179.84(10)
N5 C10 C9 N4 0.64(12)
N3 C10 C9 C8 2.26(16)
N5 C10 C9 C8 -176.93(9)
C6 C7 C2 C3 -0.07(15)
C8 C7 C2 C3 178.62(10)
C6 C7 C2 C1 -177.46(10)
C8 C7 C2 C1 1.24(16)
C3 C2 C1 N1 0.7(11)
C7 C2 C1 N1 178.2(10)
C10 N3 C11 N2 -1.51(17)
C8 N2 C11 N3 0.68(18)
C11 N2 C8 C9 1.75(15)
C11 N2 C8 C7 -177.30(10)
N4 C9 C8 N2 -179.86(11)
C10 C9 C8 N2 -3.01(14)
N4 C9 C8 C7 -0.87(18)
C10 C9 C8 C7 175.98(9)
C6 C7 C8 N2 -149.17(10)
C2 C7 C8 N2 32.16(14)
C6 C7 C8 C9 31.83(15)
C2 C7 C8 C9 -146.84(11)
C9 N4 C12 N5 -0.03(13)
C10 N5 C12 N4 0.43(13)
C13 N5 C12 N4 -179.24(10)
C7 C2 C3 C4 0.11(17)
C1 C2 C3 C4 177.68(11)
C2 C7 C6 C5 -0.23(16)
C8 C7 C6 C5 -178.96(10)
C12 N5 C13 C14 -72.70(15)
C10 N5 C13 C14 107.71(13)
C7 C6 C5 C4 0.51(18)
C2 C3 C4 C5 0.16(18)
C6 C5 C4 C3 -0.47(18)
